data_4341171
loop_
_publ_author_name
'Charkin, Dmitri O.'
'Demchyna, Roman'
'Prots, Yurii'
'Borrmann, Horst'
'Burkhardt, Ulrich'
'Schwarz, Ulrich'
'Schnelle, Walter'
'Plokhikh, Igor V.'
'Kazakov, Sergey M.'
'Abakumov, Artem M.'
'Batuk, Dmitry'
'Verchenko, Valery Yu'
'Tsirlin, Alexander A.'
'Curfs, Caroline'
'Grin, Yuri'
'Shevelkov, Andrei V.'

_publ_section_title
;
 Two New Arsenides, Eu7Cu44As23 and Sr7Cu44As23, With a New Filled Variety
 of the BaHg11 Structure.
;
_journal_issue 20
_journal_name_full 'Inorganic chemistry'
_journal_page_first 11173
_journal_page_last 11184
_journal_paper_doi 10.1021/ic5017615
_journal_volume 53
_journal_year 2014
_chemical_formula_sum 'As23 Cu44 Sr7'
_chemical_formula_weight 5132.26
_space_group_IT_number 225
_symmetry_cell_setting cubic
_symmetry_space_group_name_Hall '-F 4 2 3'
_symmetry_space_group_name_H-M 'F m -3 m'
_audit_creation_date 2014-07-10T12:00:00-00:00
_audit_creation_method 'WinGX routine CIF_UPDATE'
_cell_angle_alpha 90
_cell_angle_beta 90
_cell_angle_gamma 90
_cell_formula_units_Z 4
_cell_length_a 16.7467(2)
_cell_length_b 16.7467(2)
_cell_length_c 16.7467(2)
_cell_measurement_reflns_used 25
_cell_measurement_temperature 295
_cell_measurement_theta_max 40.06
_cell_measurement_theta_min 13.01
_cell_volume 4696.64(10)
_computing_cell_refinement 'WinCSD (Akselrud,2014)'
_computing_structure_refinement 'WinCSD (Akselrud,2014)'
_diffrn_ambient_temperature 295
_diffrn_detector_type 'Si (111) crystal analyzer'
_diffrn_measurement_method Debye-Scherrer
_diffrn_radiation_type Synchrotron
_diffrn_radiation_wavelength 0.39996
_diffrn_source Synchrotron
_exptl_absorpt_coefficient_mu 10.4
_exptl_crystal_density_diffrn 7.25
_exptl_crystal_density_method 'not measured'
_exptl_crystal_F_000 9204
_pd_char_colour grey
_pd_char_particle_morphology 'particle size <= 0.032 mm'
_pd_instr_location
; ?
High-resolution powder diffractometer instrument belonging to the 
ID31 beam line at the 
European Synchrotron Radiation Facility (ESRF), Grenoble, France.
;
_pd_meas_2theta_range_inc 0.002
_pd_meas_2theta_range_max 40.000
_pd_meas_2theta_range_min 1.002
_pd_meas_number_of_points 19499
_pd_meas_scan_method cont
_pd_proc_2theta_range_inc 0.002
_pd_proc_2theta_range_max 40.000
_pd_proc_2theta_range_min 1.002
_pd_proc_ls_background_function 'square polynomial for each range'
_pd_proc_ls_pref_orient_corr
;
?
;
_pd_proc_ls_profile_function pseudo-Voigt
_pd_proc_ls_prof_R_factor 0.088
_pd_proc_ls_prof_wR_expected 0.063
_pd_proc_ls_prof_wR_factor 0.115
_pd_proc_wavelength 0.39996
_pd_spec_mounting 'sealed quartz capillary'
_pd_spec_mount_mode transmission
_pd_spec_shape cylinder
_pd_spec_size_axial 10
_pd_spec_size_equat 0.3
_pd_spec_size_thick 0.3
_refine_ls_extinction_method none
_refine_ls_goodness_of_fit_all 1.85
_refine_ls_matrix_type fullcycle
_refine_ls_number_parameters 27
_refine_ls_R_I_factor 0.025
_refine_ls_shift/su_max 0.01
_refine_ls_weighting_details 1/[Y~i~+\s(Y~i~)]
_refine_ls_weighting_scheme sigma
_cod_data_source_file ic5017615_si_003.cif
_cod_data_source_block ST_Sr7Cu44As23
_cod_depositor_comments 'Adding full bibliography for 4341171--4341173.cif.'
_cod_original_cell_volume 4696.64(12)
_cod_database_code 4341171

loop_
_symmetry_equiv_pos_as_xyz
' x, y, z'
' z, x, y'
' y, z, x'
' x, y, -z'
' z, x, -y'
' y, z, -x'
'-x, y, z'
'-z, x, y'
'-y, z, x'
'-x, y, -z'
'-z, x, -y'
'-y, z, -x'
' y, x, z'
' x, z, y'
' z, y, x'
' y, x, -z'
' x, z, -y'
' z, y, -x'
' y, -x, z'
' x, -z, y'
' z, -y, x'
' y, -x, -z'
' x, -z, -y'
' z, -y, -x'
'-x, -y, -z'
'-z, -x, -y'
'-y, -z, -x'
'-x, -y, z'
'-z, -x, y'
'-y, -z, x'
' x, -y, -z'
' z, -x, -y'
' y, -z, -x'
' x, -y, z'
' z, -x, y'
' y, -z, x'
'-y, -x, -z'
'-x, -z, -y'
'-z, -y, -x'
'-y, -x, z'
'-x, -z, y'
'-z, -y, x'
'-y, x, -z'
'-x, z, -y'
'-z, y, -x'
'-y, x, z'
'-x, z, y'
'-z, y, x'
' x, 1/2+y, 1/2+z'
' z, 1/2+x, 1/2+y'
' y, 1/2+z, 1/2+x'
' x, 1/2+y, 1/2-z'
' z, 1/2+x, 1/2-y'
' y, 1/2+z, 1/2-x'
'-x, 1/2+y, 1/2+z'
'-z, 1/2+x, 1/2+y'
'-y, 1/2+z, 1/2+x'
'-x, 1/2+y, 1/2-z'
'-z, 1/2+x, 1/2-y'
'-y, 1/2+z, 1/2-x'
' y, 1/2+x, 1/2+z'
' x, 1/2+z, 1/2+y'
' z, 1/2+y, 1/2+x'
' y, 1/2+x, 1/2-z'
' x, 1/2+z, 1/2-y'
' z, 1/2+y, 1/2-x'
' y, 1/2-x, 1/2+z'
' x, 1/2-z, 1/2+y'
' z, 1/2-y, 1/2+x'
' y, 1/2-x, 1/2-z'
' x, 1/2-z, 1/2-y'
' z, 1/2-y, 1/2-x'
'-x, 1/2-y, 1/2-z'
'-z, 1/2-x, 1/2-y'
'-y, 1/2-z, 1/2-x'
'-x, 1/2-y, 1/2+z'
'-z, 1/2-x, 1/2+y'
'-y, 1/2-z, 1/2+x'
' x, 1/2-y, 1/2-z'
' z, 1/2-x, 1/2-y'
' y, 1/2-z, 1/2-x'
' x, 1/2-y, 1/2+z'
' z, 1/2-x, 1/2+y'
' y, 1/2-z, 1/2+x'
'-y, 1/2-x, 1/2-z'
'-x, 1/2-z, 1/2-y'
'-z, 1/2-y, 1/2-x'
'-y, 1/2-x, 1/2+z'
'-x, 1/2-z, 1/2+y'
'-z, 1/2-y, 1/2+x'
'-y, 1/2+x, 1/2-z'
'-x, 1/2+z, 1/2-y'
'-z, 1/2+y, 1/2-x'
'-y, 1/2+x, 1/2+z'
'-x, 1/2+z, 1/2+y'
'-z, 1/2+y, 1/2+x'
' 1/2+x, y, 1/2+z'
' 1/2+z, x, 1/2+y'
' 1/2+y, z, 1/2+x'
' 1/2+x, y, 1/2-z'
' 1/2+z, x, 1/2-y'
' 1/2+y, z, 1/2-x'
' 1/2-x, y, 1/2+z'
' 1/2-z, x, 1/2+y'
' 1/2-y, z, 1/2+x'
' 1/2-x, y, 1/2-z'
' 1/2-z, x, 1/2-y'
' 1/2-y, z, 1/2-x'
' 1/2+y, x, 1/2+z'
' 1/2+x, z, 1/2+y'
' 1/2+z, y, 1/2+x'
' 1/2+y, x, 1/2-z'
' 1/2+x, z, 1/2-y'
' 1/2+z, y, 1/2-x'
' 1/2+y, -x, 1/2+z'
' 1/2+x, -z, 1/2+y'
' 1/2+z, -y, 1/2+x'
' 1/2+y, -x, 1/2-z'
' 1/2+x, -z, 1/2-y'
' 1/2+z, -y, 1/2-x'
' 1/2-x, -y, 1/2-z'
' 1/2-z, -x, 1/2-y'
' 1/2-y, -z, 1/2-x'
' 1/2-x, -y, 1/2+z'
' 1/2-z, -x, 1/2+y'
' 1/2-y, -z, 1/2+x'
' 1/2+x, -y, 1/2-z'
' 1/2+z, -x, 1/2-y'
' 1/2+y, -z, 1/2-x'
' 1/2+x, -y, 1/2+z'
' 1/2+z, -x, 1/2+y'
' 1/2+y, -z, 1/2+x'
' 1/2-y, -x, 1/2-z'
' 1/2-x, -z, 1/2-y'
' 1/2-z, -y, 1/2-x'
' 1/2-y, -x, 1/2+z'
' 1/2-x, -z, 1/2+y'
' 1/2-z, -y, 1/2+x'
' 1/2-y, x, 1/2-z'
' 1/2-x, z, 1/2-y'
' 1/2-z, y, 1/2-x'
' 1/2-y, x, 1/2+z'
' 1/2-x, z, 1/2+y'
' 1/2-z, y, 1/2+x'
' 1/2+x, 1/2+y, z'
' 1/2+z, 1/2+x, y'
' 1/2+y, 1/2+z, x'
' 1/2+x, 1/2+y, -z'
' 1/2+z, 1/2+x, -y'
' 1/2+y, 1/2+z, -x'
' 1/2-x, 1/2+y, z'
' 1/2-z, 1/2+x, y'
' 1/2-y, 1/2+z, x'
' 1/2-x, 1/2+y, -z'
' 1/2-z, 1/2+x, -y'
' 1/2-y, 1/2+z, -x'
' 1/2+y, 1/2+x, z'
' 1/2+x, 1/2+z, y'
' 1/2+z, 1/2+y, x'
' 1/2+y, 1/2+x, -z'
' 1/2+x, 1/2+z, -y'
' 1/2+z, 1/2+y, -x'
' 1/2+y, 1/2-x, z'
' 1/2+x, 1/2-z, y'
' 1/2+z, 1/2-y, x'
' 1/2+y, 1/2-x, -z'
' 1/2+x, 1/2-z, -y'
' 1/2+z, 1/2-y, -x'
' 1/2-x, 1/2-y, -z'
' 1/2-z, 1/2-x, -y'
' 1/2-y, 1/2-z, -x'
' 1/2-x, 1/2-y, z'
' 1/2-z, 1/2-x, y'
' 1/2-y, 1/2-z, x'
' 1/2+x, 1/2-y, -z'
' 1/2+z, 1/2-x, -y'
' 1/2+y, 1/2-z, -x'
' 1/2+x, 1/2-y, z'
' 1/2+z, 1/2-x, y'
' 1/2+y, 1/2-z, x'
' 1/2-y, 1/2-x, -z'
' 1/2-x, 1/2-z, -y'
' 1/2-z, 1/2-y, -x'
' 1/2-y, 1/2-x, z'
' 1/2-x, 1/2-z, y'
' 1/2-z, 1/2-y, x'
' 1/2-y, 1/2+x, -z'
' 1/2-x, 1/2+z, -y'
' 1/2-z, 1/2+y, -x'
' 1/2-y, 1/2+x, z'
' 1/2-x, 1/2+z, y'
' 1/2-z, 1/2+y, x'

loop_
_atom_site_label
_atom_site_type_symbol
_atom_site_symmetry_multiplicity
_atom_site_Wyckoff_symbol
_atom_site_fract_x
_atom_site_fract_y
_atom_site_fract_z
_atom_site_adp_type
_atom_site_U_iso_or_equiv
_atom_site_occupancy
Sr1 Sr 24 e 0.24362(7) 0.00000 0.00000 Uani 0.0092(3) 1.0
Sr2 Sr 4 a 0.00000 0.00000 0.00000 Uani 0.0087(3) 1.0
Cu1 Cu 96 k 0.13690(3) 0.13690(3) 0.25445(6) Uani 0.0157(2) 1.0
Cu2 Cu 48 h 0.00000 0.18213(5) 0.18213(5) Uani 0.0143(3) 1.0
Cu3 Cu 32 f 0.41208(5) 0.41208(5) 0.41208(5) Uani 0.0183(2) 1.0
As1 As 48 i 0.50000 0.17189(4) 0.17189(4) Uani 0.0100(3) 1.0
As2 As 32 f 0.11085(4) 0.11085(4) 0.11085(4) Uani 0.0085(1) 1.0
As3 As 8 c 0.25000 0.25000 0.25000 Uani 0.0090(3) 1.0
As4 As 4 b 0.50000 0.50000 0.50000 Uani 0.0173(5) 1.0

loop_
_atom_site_aniso_label
_atom_site_aniso_U_11
_atom_site_aniso_U_22
_atom_site_aniso_U_33
_atom_site_aniso_U_12
_atom_site_aniso_U_13
_atom_site_aniso_U_23
Sr1 0.0110(6) 0.0083(3) 0.0083(3) 0 0 0
Sr2 0.0087(6) 0.0087(6) 0.0087(6) 0 0 0
Cu1 0.0179(3) 0.0179(3) 0.0114(4) 0.0005(4) -0.0034(3) -0.0034(3)
Cu2 0.0131(7) 0.0150(4) 0.0150(4) 0 0 0.0018(5)
Cu3 0.0183(3) 0.0183(3) 0.0183(3) 0.0043(4) 0.0043(4) 0.0043(4)
As1 0.0096(5) 0.0102(3) 0.0102(3) 0 0 0.0019(4)
As2 0.0085(2) 0.0085(2) 0.0085(2) -0.0007(2) -0.0007(2) -0.0007(2)
As3 0.0090(4) 0.0090(4) 0.0090(4) 0 0 0
As4 0.0173(8) 0.0173(8) 0.0173(8) 0 0 0

loop_
_atom_type_symbol
_atom_type_description
_atom_type_number_in_cell
_atom_type_scat_dispersion_real
_atom_type_scat_dispersion_imag
_atom_type_scat_source
Sr Sr 28.00 .251 1.235 WinCSD
Cu Cu 176.00 .237 .443 WinCSD
As As 92.00 .281 .728 WinCSD

loop_
_geom_angle_atom_site_label_1
_geom_angle_atom_site_label_2
_geom_angle_atom_site_label_3
_geom_angle
_geom_angle_site_symmetry_1
_geom_angle_site_symmetry_3
_geom_angle_publ_flag
As1 Sr1 As1 127.68(3) 105_554 123_555 yes
As1 Sr1 As1 78.79(3) 105_554 152_545 yes
As1 Sr1 As1 78.79(3) 105_554 155_545 yes
As1 Sr1 Cu2 98.11(3) 105_554 2_555 yes
As1 Sr1 Cu2 44.82(2) 105_554 3_555 yes
As1 Sr1 Cu2 98.11(3) 105_554 5_555 yes
As1 Sr1 Cu2 172.50(4) 105_554 21_555 yes
As1 Sr1 Cu1 48.83(2) 105_554 2_555 yes
As1 Sr1 Cu1 48.83(2) 105_554 5_555 yes
As1 Sr1 Cu1 127.52(3) 105_554 21_555 yes
As1 Sr1 Cu1 127.52(3) 105_554 24_555 yes
As1 Sr1 As2 78.51(3) 105_554 . yes
As1 Sr1 As2 78.51(3) 105_554 4_555 yes
As1 Sr1 As2 140.29(3) 105_554 19_555 yes
As1 Sr1 As2 140.29(3) 105_554 22_555 yes
As1 Sr1 Cu3 91.26(3) 105_554 49_544 yes
As1 Sr1 Cu3 91.26(3) 105_554 52_545 yes
As1 Sr1 Cu3 42.98(2) 105_554 67_554 yes
As1 Sr1 Cu3 42.98(2) 105_554 70_555 yes
As1 Sr1 Sr2 116.16(3) 105_554 . yes
As1 Sr1 As4 63.84(2) 105_554 49_544 yes
As1 Sr1 As1 78.79(3) 123_555 152_545 yes
As1 Sr1 As1 78.79(3) 123_555 155_545 yes
As1 Sr1 Cu2 98.11(3) 123_555 2_555 yes
As1 Sr1 Cu2 172.50(4) 123_555 3_555 yes
As1 Sr1 Cu2 98.11(3) 123_555 5_555 yes
As1 Sr1 Cu2 44.82(2) 123_555 21_555 yes
As1 Sr1 Cu1 127.52(3) 123_555 2_555 yes
As1 Sr1 Cu1 127.52(3) 123_555 5_555 yes
As1 Sr1 Cu1 48.83(2) 123_555 21_555 yes
As1 Sr1 Cu1 48.83(2) 123_555 24_555 yes
As1 Sr1 As2 140.29(3) 123_555 . yes
As1 Sr1 As2 140.29(3) 123_555 4_555 yes
As1 Sr1 As2 78.51(3) 123_555 19_555 yes
As1 Sr1 As2 78.51(3) 123_555 22_555 yes
As1 Sr1 Cu3 42.98(2) 123_555 49_544 yes
As1 Sr1 Cu3 42.98(2) 123_555 52_545 yes
As1 Sr1 Cu3 91.26(3) 123_555 67_554 yes
As1 Sr1 Cu3 91.26(3) 123_555 70_555 yes
As1 Sr1 Sr2 116.16(3) 123_555 . yes
As1 Sr1 As4 63.84(2) 123_555 49_544 yes
As1 Sr1 As1 127.68(3) 152_545 155_545 yes
As1 Sr1 Cu2 44.82(2) 152_545 2_555 yes
As1 Sr1 Cu2 98.11(3) 152_545 3_555 yes
As1 Sr1 Cu2 172.50(4) 152_545 5_555 yes
As1 Sr1 Cu2 98.11(3) 152_545 21_555 yes
As1 Sr1 Cu1 48.83(2) 152_545 2_555 yes
As1 Sr1 Cu1 127.52(3) 152_545 5_555 yes
As1 Sr1 Cu1 48.83(2) 152_545 21_555 yes
As1 Sr1 Cu1 127.52(3) 152_545 24_555 yes
As1 Sr1 As2 78.51(3) 152_545 . yes
As1 Sr1 As2 140.29(3) 152_545 4_555 yes
As1 Sr1 As2 78.51(3) 152_545 19_555 yes
As1 Sr1 As2 140.29(3) 152_545 22_555 yes
As1 Sr1 Cu3 91.26(3) 152_545 49_544 yes
As1 Sr1 Cu3 42.98(2) 152_545 52_545 yes
As1 Sr1 Cu3 91.26(3) 152_545 67_554 yes
As1 Sr1 Cu3 42.98(2) 152_545 70_555 yes
As1 Sr1 Sr2 116.16(3) 152_545 . yes
As1 Sr1 As4 63.84(2) 152_545 49_544 yes
As1 Sr1 Cu2 172.50(4) 155_545 2_555 yes
As1 Sr1 Cu2 98.11(3) 155_545 3_555 yes
As1 Sr1 Cu2 44.82(2) 155_545 5_555 yes
As1 Sr1 Cu2 98.11(3) 155_545 21_555 yes
As1 Sr1 Cu1 127.52(3) 155_545 2_555 yes
As1 Sr1 Cu1 48.83(2) 155_545 5_555 yes
As1 Sr1 Cu1 127.52(3) 155_545 21_555 yes
As1 Sr1 Cu1 48.83(2) 155_545 24_555 yes
As1 Sr1 As2 140.29(3) 155_545 . yes
As1 Sr1 As2 78.51(3) 155_545 4_555 yes
As1 Sr1 As2 140.29(3) 155_545 19_555 yes
As1 Sr1 As2 78.51(3) 155_545 22_555 yes
As1 Sr1 Cu3 42.98(2) 155_545 49_544 yes
As1 Sr1 Cu3 91.26(3) 155_545 52_545 yes
As1 Sr1 Cu3 42.98(2) 155_545 67_554 yes
As1 Sr1 Cu3 91.26(3) 155_545 70_555 yes
As1 Sr1 Sr2 116.16(3) 155_545 . yes
As1 Sr1 As4 63.84(2) 155_545 49_544 yes
Cu2 Sr1 Cu2 84.12(3) 2_555 3_555 yes
Cu2 Sr1 Cu2 142.68(3) 2_555 5_555 yes
Cu2 Sr1 Cu2 84.12(3) 2_555 21_555 yes
Cu2 Sr1 Cu1 49.38(3) 2_555 2_555 yes
Cu2 Sr1 Cu1 133.37(3) 2_555 5_555 yes
Cu2 Sr1 Cu1 49.38(3) 2_555 21_555 yes
Cu2 Sr1 Cu1 133.37(3) 2_555 24_555 yes
Cu2 Sr1 As2 44.11(2) 2_555 . yes
Cu2 Sr1 As2 107.72(3) 2_555 4_555 yes
Cu2 Sr1 As2 44.11(2) 2_555 19_555 yes
Cu2 Sr1 As2 107.72(3) 2_555 22_555 yes
Cu2 Sr1 Cu3 130.94(3) 2_555 49_544 yes
Cu2 Sr1 Cu3 81.93(3) 2_555 52_545 yes
Cu2 Sr1 Cu3 130.94(3) 2_555 67_554 yes
Cu2 Sr1 Cu3 81.93(3) 2_555 70_555 yes
Cu2 Sr1 Sr2 71.34(2) 2_555 . yes
Cu2 Sr1 As4 108.66(3) 2_555 49_544 yes
Cu2 Sr1 Cu2 84.12(3) 3_555 5_555 yes
Cu2 Sr1 Cu2 142.68(3) 3_555 21_555 yes
Cu2 Sr1 Cu1 49.38(3) 3_555 2_555 yes
Cu2 Sr1 Cu1 49.38(3) 3_555 5_555 yes
Cu2 Sr1 Cu1 133.37(3) 3_555 21_555 yes
Cu2 Sr1 Cu1 133.37(3) 3_555 24_555 yes
Cu2 Sr1 As2 44.11(2) 3_555 . yes
Cu2 Sr1 As2 44.11(2) 3_555 4_555 yes
Cu2 Sr1 As2 107.72(3) 3_555 19_555 yes
Cu2 Sr1 As2 107.72(3) 3_555 22_555 yes
Cu2 Sr1 Cu3 130.94(3) 3_555 49_544 yes
Cu2 Sr1 Cu3 130.94(3) 3_555 52_545 yes
Cu2 Sr1 Cu3 81.93(3) 3_555 67_554 yes
Cu2 Sr1 Cu3 81.93(3) 3_555 70_555 yes
Cu2 Sr1 Sr2 71.34(2) 3_555 . yes
Cu2 Sr1 As4 108.66(3) 3_555 49_544 yes
Cu2 Sr1 Cu2 84.12(3) 5_555 21_555 yes
Cu2 Sr1 Cu1 133.37(3) 5_555 2_555 yes
Cu2 Sr1 Cu1 49.38(3) 5_555 5_555 yes
Cu2 Sr1 Cu1 133.37(3) 5_555 21_555 yes
Cu2 Sr1 Cu1 49.38(3) 5_555 24_555 yes
Cu2 Sr1 As2 107.72(3) 5_555 . yes
Cu2 Sr1 As2 44.11(2) 5_555 4_555 yes
Cu2 Sr1 As2 107.72(3) 5_555 19_555 yes
Cu2 Sr1 As2 44.11(2) 5_555 22_555 yes
Cu2 Sr1 Cu3 81.93(3) 5_555 49_544 yes
Cu2 Sr1 Cu3 130.94(3) 5_555 52_545 yes
Cu2 Sr1 Cu3 81.93(3) 5_555 67_554 yes
Cu2 Sr1 Cu3 130.94(3) 5_555 70_555 yes
Cu2 Sr1 Sr2 71.34(2) 5_555 . yes
Cu2 Sr1 As4 108.66(3) 5_555 49_544 yes
Cu2 Sr1 Cu1 133.37(3) 21_555 2_555 yes
Cu2 Sr1 Cu1 133.37(3) 21_555 5_555 yes
Cu2 Sr1 Cu1 49.38(3) 21_555 21_555 yes
Cu2 Sr1 Cu1 49.38(3) 21_555 24_555 yes
Cu2 Sr1 As2 107.72(3) 21_555 . yes
Cu2 Sr1 As2 107.72(3) 21_555 4_555 yes
Cu2 Sr1 As2 44.11(2) 21_555 19_555 yes
Cu2 Sr1 As2 44.11(2) 21_555 22_555 yes
Cu2 Sr1 Cu3 81.93(3) 21_555 49_544 yes
Cu2 Sr1 Cu3 81.93(3) 21_555 52_545 yes
Cu2 Sr1 Cu3 130.94(3) 21_555 67_554 yes
Cu2 Sr1 Cu3 130.94(3) 21_555 70_555 yes
Cu2 Sr1 Sr2 71.34(2) 21_555 . yes
Cu2 Sr1 As4 108.66(3) 21_555 49_544 yes
Cu1 Sr1 Cu1 89.82(3) 2_555 5_555 yes
Cu1 Sr1 Cu1 89.82(3) 2_555 21_555 yes
Cu1 Sr1 Cu1 173.60(4) 2_555 24_555 yes
Cu1 Sr1 As2 43.47(2) 2_555 . yes
Cu1 Sr1 As2 92.07(3) 2_555 4_555 yes
Cu1 Sr1 As2 92.07(3) 2_555 19_555 yes
Cu1 Sr1 As2 142.93(3) 2_555 22_555 yes
Cu1 Sr1 Cu3 123.22(3) 2_555 49_544 yes
Cu1 Sr1 Cu3 87.43(3) 2_555 52_545 yes
Cu1 Sr1 Cu3 87.43(3) 2_555 67_554 yes
Cu1 Sr1 Cu3 50.38(3) 2_555 70_555 yes
Cu1 Sr1 Sr2 93.20(3) 2_555 . yes
Cu1 Sr1 As4 86.80(2) 2_555 49_544 yes
Cu1 Sr1 Cu1 173.60(4) 5_555 21_555 yes
Cu1 Sr1 Cu1 89.82(3) 5_555 24_555 yes
Cu1 Sr1 As2 92.07(3) 5_555 . yes
Cu1 Sr1 As2 43.47(2) 5_555 4_555 yes
Cu1 Sr1 As2 142.93(3) 5_555 19_555 yes
Cu1 Sr1 As2 92.07(3) 5_555 22_555 yes
Cu1 Sr1 Cu3 87.43(3) 5_555 49_544 yes
Cu1 Sr1 Cu3 123.22(3) 5_555 52_545 yes
Cu1 Sr1 Cu3 50.38(3) 5_555 67_554 yes
Cu1 Sr1 Cu3 87.43(3) 5_555 70_555 yes
Cu1 Sr1 Sr2 93.20(3) 5_555 . yes
Cu1 Sr1 As4 86.80(2) 5_555 49_544 yes
Cu1 Sr1 Cu1 89.82(3) 21_555 24_555 yes
Cu1 Sr1 As2 92.07(3) 21_555 . yes
Cu1 Sr1 As2 142.93(3) 21_555 4_555 yes
Cu1 Sr1 As2 43.47(2) 21_555 19_555 yes
Cu1 Sr1 As2 92.07(3) 21_555 22_555 yes
Cu1 Sr1 Cu3 87.43(3) 21_555 49_544 yes
Cu1 Sr1 Cu3 50.38(3) 21_555 52_545 yes
Cu1 Sr1 Cu3 123.22(3) 21_555 67_554 yes
Cu1 Sr1 Cu3 87.43(3) 21_555 70_555 yes
Cu1 Sr1 Sr2 93.20(3) 21_555 . yes
Cu1 Sr1 As4 86.80(2) 21_555 49_544 yes
Cu1 Sr1 As2 142.93(3) 24_555 . yes
Cu1 Sr1 As2 92.07(3) 24_555 4_555 yes
Cu1 Sr1 As2 92.07(3) 24_555 19_555 yes
Cu1 Sr1 As2 43.47(2) 24_555 22_555 yes
Cu1 Sr1 Cu3 50.38(3) 24_555 49_544 yes
Cu1 Sr1 Cu3 87.43(3) 24_555 52_545 yes
Cu1 Sr1 Cu3 87.43(3) 24_555 67_554 yes
Cu1 Sr1 Cu3 123.22(3) 24_555 70_555 yes
Cu1 Sr1 Sr2 93.20(3) 24_555 . yes
Cu1 Sr1 As4 86.80(2) 24_555 49_544 yes
As2 Sr1 As2 65.30(2) . 4_555 yes
As2 Sr1 As2 65.30(2) . 19_555 yes
As2 Sr1 As2 99.46(3) . 22_555 yes
As2 Sr1 Cu3 166.69(3) . 49_544 yes
As2 Sr1 Cu3 121.34(3) . 52_545 yes
As2 Sr1 Cu3 121.34(3) . 67_554 yes
As2 Sr1 Cu3 93.85(3) . 70_555 yes
As2 Sr1 Sr2 49.73(2) . . yes
As2 Sr1 As4 130.27(3) . 49_544 yes
As2 Sr1 As2 99.46(3) 4_555 19_555 yes
As2 Sr1 As2 65.30(2) 4_555 22_555 yes
As2 Sr1 Cu3 121.34(3) 4_555 49_544 yes
As2 Sr1 Cu3 166.69(3) 4_555 52_545 yes
As2 Sr1 Cu3 93.85(3) 4_555 67_554 yes
As2 Sr1 Cu3 121.34(3) 4_555 70_555 yes
As2 Sr1 Sr2 49.73(2) 4_555 . yes
As2 Sr1 As4 130.27(3) 4_555 49_544 yes
As2 Sr1 As2 65.30(2) 19_555 22_555 yes
As2 Sr1 Cu3 121.34(3) 19_555 49_544 yes
As2 Sr1 Cu3 93.85(3) 19_555 52_545 yes
As2 Sr1 Cu3 166.69(3) 19_555 67_554 yes
As2 Sr1 Cu3 121.34(3) 19_555 70_555 yes
As2 Sr1 Sr2 49.73(2) 19_555 . yes
As2 Sr1 As4 130.27(3) 19_555 49_544 yes
As2 Sr1 Cu3 93.85(3) 22_555 49_544 yes
As2 Sr1 Cu3 121.34(3) 22_555 52_545 yes
As2 Sr1 Cu3 121.34(3) 22_555 67_554 yes
As2 Sr1 Cu3 166.69(3) 22_555 70_555 yes
As2 Sr1 Sr2 49.73(2) 22_555 . yes
As2 Sr1 As4 130.27(3) 22_555 49_544 yes
Cu3 Sr1 Cu3 49.65(3) 49_544 52_545 yes
Cu3 Sr1 Cu3 49.65(3) 49_544 67_554 yes
Cu3 Sr1 Cu3 72.85(3) 49_544 70_555 yes
Cu3 Sr1 Sr2 143.58(3) 49_544 . yes
Cu3 Sr1 As4 36.42(2) 49_544 49_544 yes
Cu3 Sr1 Cu3 72.85(3) 52_545 67_554 yes
Cu3 Sr1 Cu3 49.65(3) 52_545 70_555 yes
Cu3 Sr1 Sr2 143.58(3) 52_545 . yes
Cu3 Sr1 As4 36.42(2) 52_545 49_544 yes
Cu3 Sr1 Cu3 49.65(3) 67_554 70_555 yes
Cu3 Sr1 Sr2 143.58(3) 67_554 . yes
Cu3 Sr1 As4 36.42(2) 67_554 49_544 yes
Cu3 Sr1 Sr2 143.58(3) 70_555 . yes
Cu3 Sr1 As4 36.42(2) 70_555 49_544 yes
Sr2 Sr1 As4 180.00(2) . 49_544 yes
As2 Sr2 As2 70.53(2) . 4_555 yes
As2 Sr2 As2 70.53(2) . 7_555 yes
As2 Sr2 As2 109.47(2) . 10_555 yes
As2 Sr2 As2 70.53(2) . 19_555 yes
As2 Sr2 As2 109.47(2) . 22_555 yes
As2 Sr2 As2 180.00(2) . 25_555 yes
As2 Sr2 As2 109.47(2) . 28_555 yes
As2 Sr2 Sr1 54.74(2) . . yes
As2 Sr2 Sr1 54.74(2) . 2_555 yes
As2 Sr2 Sr1 54.74(2) . 3_555 yes
As2 Sr2 Sr1 125.26(2) . 6_555 yes
As2 Sr2 Sr1 125.26(2) . 7_555 yes
As2 Sr2 Sr1 125.26(2) . 19_555 yes
As2 Sr2 Cu2 35.26(2) . . yes
As2 Sr2 Cu2 35.26(2) . 2_555 yes
As2 Sr2 Cu2 35.26(2) . 3_555 yes
As2 Sr2 Cu2 90.00 . 4_555 yes
As2 Sr2 Cu2 90.00 . 5_555 yes
As2 Sr2 Cu2 90.00 . 8_555 yes
As2 Sr2 Cu2 90.00 . 9_555 yes
As2 Sr2 Cu2 144.74(2) . 11_555 yes
As2 Sr2 Cu2 90.00 . 20_555 yes
As2 Sr2 Cu2 90.00 . 21_555 yes
As2 Sr2 Cu2 144.74(2) . 23_555 yes
As2 Sr2 Cu2 144.74(2) . 27_555 yes
As2 Sr2 As2 109.47(2) 4_555 7_555 yes
As2 Sr2 As2 70.53(2) 4_555 10_555 yes
As2 Sr2 As2 109.47(2) 4_555 19_555 yes
As2 Sr2 As2 70.53(2) 4_555 22_555 yes
As2 Sr2 As2 109.47(2) 4_555 25_555 yes
As2 Sr2 As2 180.00(2) 4_555 28_555 yes
As2 Sr2 Sr1 54.74(2) 4_555 . yes
As2 Sr2 Sr1 54.74(2) 4_555 2_555 yes
As2 Sr2 Sr1 125.26(2) 4_555 3_555 yes
As2 Sr2 Sr1 54.74(2) 4_555 6_555 yes
As2 Sr2 Sr1 125.26(2) 4_555 7_555 yes
As2 Sr2 Sr1 125.26(2) 4_555 19_555 yes
As2 Sr2 Cu2 90.00 4_555 . yes
As2 Sr2 Cu2 90.00 4_555 2_555 yes
As2 Sr2 Cu2 35.26(2) 4_555 3_555 yes
As2 Sr2 Cu2 35.26(2) 4_555 4_555 yes
As2 Sr2 Cu2 35.26(2) 4_555 5_555 yes
As2 Sr2 Cu2 144.74(2) 4_555 8_555 yes
As2 Sr2 Cu2 90.00 4_555 9_555 yes
As2 Sr2 Cu2 90.00 4_555 11_555 yes
As2 Sr2 Cu2 144.74(2) 4_555 20_555 yes
As2 Sr2 Cu2 90.00 4_555 21_555 yes
As2 Sr2 Cu2 90.00 4_555 23_555 yes
As2 Sr2 Cu2 144.74(2) 4_555 27_555 yes
As2 Sr2 As2 70.53(2) 7_555 10_555 yes
As2 Sr2 As2 109.47(2) 7_555 19_555 yes
As2 Sr2 As2 180.00(2) 7_555 22_555 yes
As2 Sr2 As2 109.47(2) 7_555 25_555 yes
As2 Sr2 As2 70.53(2) 7_555 28_555 yes
As2 Sr2 Sr1 125.26(2) 7_555 . yes
As2 Sr2 Sr1 54.74(2) 7_555 2_555 yes
As2 Sr2 Sr1 54.74(2) 7_555 3_555 yes
As2 Sr2 Sr1 125.26(2) 7_555 6_555 yes
As2 Sr2 Sr1 54.74(2) 7_555 7_555 yes
As2 Sr2 Sr1 125.26(2) 7_555 19_555 yes
As2 Sr2 Cu2 35.26(2) 7_555 . yes
As2 Sr2 Cu2 90.00 7_555 2_555 yes
As2 Sr2 Cu2 90.00 7_555 3_555 yes
As2 Sr2 Cu2 90.00 7_555 4_555 yes
As2 Sr2 Cu2 144.74(2) 7_555 5_555 yes
As2 Sr2 Cu2 35.26(2) 7_555 8_555 yes
As2 Sr2 Cu2 35.26(2) 7_555 9_555 yes
As2 Sr2 Cu2 90.00 7_555 11_555 yes
As2 Sr2 Cu2 90.00 7_555 20_555 yes
As2 Sr2 Cu2 144.74(2) 7_555 21_555 yes
As2 Sr2 Cu2 144.74(2) 7_555 23_555 yes
As2 Sr2 Cu2 90.00 7_555 27_555 yes
As2 Sr2 As2 180.00(2) 10_555 19_555 yes
As2 Sr2 As2 109.47(2) 10_555 22_555 yes
As2 Sr2 As2 70.53(2) 10_555 25_555 yes
As2 Sr2 As2 109.47(2) 10_555 28_555 yes
As2 Sr2 Sr1 125.26(2) 10_555 . yes
As2 Sr2 Sr1 54.74(2) 10_555 2_555 yes
As2 Sr2 Sr1 125.26(2) 10_555 3_555 yes
As2 Sr2 Sr1 54.74(2) 10_555 6_555 yes
As2 Sr2 Sr1 54.74(2) 10_555 7_555 yes
As2 Sr2 Sr1 125.26(2) 10_555 19_555 yes
As2 Sr2 Cu2 90.00 10_555 . yes
As2 Sr2 Cu2 144.74(2) 10_555 2_555 yes
As2 Sr2 Cu2 90.00 10_555 3_555 yes
As2 Sr2 Cu2 35.26(2) 10_555 4_555 yes
As2 Sr2 Cu2 90.00 10_555 5_555 yes
As2 Sr2 Cu2 90.00 10_555 8_555 yes
As2 Sr2 Cu2 35.26(2) 10_555 9_555 yes
As2 Sr2 Cu2 35.26(2) 10_555 11_555 yes
As2 Sr2 Cu2 144.74(2) 10_555 20_555 yes
As2 Sr2 Cu2 144.74(2) 10_555 21_555 yes
As2 Sr2 Cu2 90.00 10_555 23_555 yes
As2 Sr2 Cu2 90.00 10_555 27_555 yes
As2 Sr2 As2 70.53(2) 19_555 22_555 yes
As2 Sr2 As2 109.47(2) 19_555 25_555 yes
As2 Sr2 As2 70.53(2) 19_555 28_555 yes
As2 Sr2 Sr1 54.74(2) 19_555 . yes
As2 Sr2 Sr1 125.26(2) 19_555 2_555 yes
As2 Sr2 Sr1 54.74(2) 19_555 3_555 yes
As2 Sr2 Sr1 125.26(2) 19_555 6_555 yes
As2 Sr2 Sr1 125.26(2) 19_555 7_555 yes
As2 Sr2 Sr1 54.74(2) 19_555 19_555 yes
As2 Sr2 Cu2 90.00 19_555 . yes
As2 Sr2 Cu2 35.26(2) 19_555 2_555 yes
As2 Sr2 Cu2 90.00 19_555 3_555 yes
As2 Sr2 Cu2 144.74(2) 19_555 4_555 yes
As2 Sr2 Cu2 90.00 19_555 5_555 yes
As2 Sr2 Cu2 90.00 19_555 8_555 yes
As2 Sr2 Cu2 144.74(2) 19_555 9_555 yes
As2 Sr2 Cu2 144.74(2) 19_555 11_555 yes
As2 Sr2 Cu2 35.26(2) 19_555 20_555 yes
As2 Sr2 Cu2 35.26(2) 19_555 21_555 yes
As2 Sr2 Cu2 90.00 19_555 23_555 yes
As2 Sr2 Cu2 90.00 19_555 27_555 yes
As2 Sr2 As2 70.53(2) 22_555 25_555 yes
As2 Sr2 As2 109.47(2) 22_555 28_555 yes
As2 Sr2 Sr1 54.74(2) 22_555 . yes
As2 Sr2 Sr1 125.26(2) 22_555 2_555 yes
As2 Sr2 Sr1 125.26(2) 22_555 3_555 yes
As2 Sr2 Sr1 54.74(2) 22_555 6_555 yes
As2 Sr2 Sr1 125.26(2) 22_555 7_555 yes
As2 Sr2 Sr1 54.74(2) 22_555 19_555 yes
As2 Sr2 Cu2 144.74(2) 22_555 . yes
As2 Sr2 Cu2 90.00 22_555 2_555 yes
As2 Sr2 Cu2 90.00 22_555 3_555 yes
As2 Sr2 Cu2 90.00 22_555 4_555 yes
As2 Sr2 Cu2 35.26(2) 22_555 5_555 yes
As2 Sr2 Cu2 144.74(2) 22_555 8_555 yes
As2 Sr2 Cu2 144.74(2) 22_555 9_555 yes
As2 Sr2 Cu2 90.00 22_555 11_555 yes
As2 Sr2 Cu2 90.00 22_555 20_555 yes
As2 Sr2 Cu2 35.26(2) 22_555 21_555 yes
As2 Sr2 Cu2 35.26(2) 22_555 23_555 yes
As2 Sr2 Cu2 90.00 22_555 27_555 yes
As2 Sr2 As2 70.53(2) 25_555 28_555 yes
As2 Sr2 Sr1 125.26(2) 25_555 . yes
As2 Sr2 Sr1 125.26(2) 25_555 2_555 yes
As2 Sr2 Sr1 125.26(2) 25_555 3_555 yes
As2 Sr2 Sr1 54.74(2) 25_555 6_555 yes
As2 Sr2 Sr1 54.74(2) 25_555 7_555 yes
As2 Sr2 Sr1 54.74(2) 25_555 19_555 yes
As2 Sr2 Cu2 144.74(2) 25_555 . yes
As2 Sr2 Cu2 144.74(2) 25_555 2_555 yes
As2 Sr2 Cu2 144.74(2) 25_555 3_555 yes
As2 Sr2 Cu2 90.00 25_555 4_555 yes
As2 Sr2 Cu2 90.00 25_555 5_555 yes
As2 Sr2 Cu2 90.00 25_555 8_555 yes
As2 Sr2 Cu2 90.00 25_555 9_555 yes
As2 Sr2 Cu2 35.26(2) 25_555 11_555 yes
As2 Sr2 Cu2 90.00 25_555 20_555 yes
As2 Sr2 Cu2 90.00 25_555 21_555 yes
As2 Sr2 Cu2 35.26(2) 25_555 23_555 yes
As2 Sr2 Cu2 35.26(2) 25_555 27_555 yes
As2 Sr2 Sr1 125.26(2) 28_555 . yes
As2 Sr2 Sr1 125.26(2) 28_555 2_555 yes
As2 Sr2 Sr1 54.74(2) 28_555 3_555 yes
As2 Sr2 Sr1 125.26(2) 28_555 6_555 yes
As2 Sr2 Sr1 54.74(2) 28_555 7_555 yes
As2 Sr2 Sr1 54.74(2) 28_555 19_555 yes
As2 Sr2 Cu2 90.00 28_555 . yes
As2 Sr2 Cu2 90.00 28_555 2_555 yes
As2 Sr2 Cu2 144.74(2) 28_555 3_555 yes
As2 Sr2 Cu2 144.74(2) 28_555 4_555 yes
As2 Sr2 Cu2 144.74(2) 28_555 5_555 yes
As2 Sr2 Cu2 35.26(2) 28_555 8_555 yes
As2 Sr2 Cu2 90.00 28_555 9_555 yes
As2 Sr2 Cu2 90.00 28_555 11_555 yes
As2 Sr2 Cu2 35.26(2) 28_555 20_555 yes
As2 Sr2 Cu2 90.00 28_555 21_555 yes
As2 Sr2 Cu2 90.00 28_555 23_555 yes
As2 Sr2 Cu2 35.26(2) 28_555 27_555 yes
Sr1 Sr2 Sr1 90.00 . 2_555 yes
Sr1 Sr2 Sr1 90.00 . 3_555 yes
Sr1 Sr2 Sr1 90.00 . 6_555 yes
Sr1 Sr2 Sr1 180.00(2) . 7_555 yes
Sr1 Sr2 Sr1 90.00 . 19_555 yes
Sr1 Sr2 Cu2 90.00 . . yes
Sr1 Sr2 Cu2 45.00(2) . 2_555 yes
Sr1 Sr2 Cu2 45.00(2) . 3_555 yes
Sr1 Sr2 Cu2 90.00 . 4_555 yes
Sr1 Sr2 Cu2 45.00(2) . 5_555 yes
Sr1 Sr2 Cu2 135.00(2) . 8_555 yes
Sr1 Sr2 Cu2 135.00(2) . 9_555 yes
Sr1 Sr2 Cu2 135.00(2) . 11_555 yes
Sr1 Sr2 Cu2 90.00 . 20_555 yes
Sr1 Sr2 Cu2 45.00(2) . 21_555 yes
Sr1 Sr2 Cu2 90.00 . 23_555 yes
Sr1 Sr2 Cu2 135.00(2) . 27_555 yes
Sr1 Sr2 Sr1 90.00 2_555 3_555 yes
Sr1 Sr2 Sr1 90.00 2_555 6_555 yes
Sr1 Sr2 Sr1 90.00 2_555 7_555 yes
Sr1 Sr2 Sr1 180.00(2) 2_555 19_555 yes
Sr1 Sr2 Cu2 45.00(2) 2_555 . yes
Sr1 Sr2 Cu2 90.00 2_555 2_555 yes
Sr1 Sr2 Cu2 45.00(2) 2_555 3_555 yes
Sr1 Sr2 Cu2 45.00(2) 2_555 4_555 yes
Sr1 Sr2 Cu2 90.00 2_555 5_555 yes
Sr1 Sr2 Cu2 90.00 2_555 8_555 yes
Sr1 Sr2 Cu2 45.00(2) 2_555 9_555 yes
Sr1 Sr2 Cu2 90.00 2_555 11_555 yes
Sr1 Sr2 Cu2 135.00(2) 2_555 20_555 yes
Sr1 Sr2 Cu2 135.00(2) 2_555 21_555 yes
Sr1 Sr2 Cu2 135.00(2) 2_555 23_555 yes
Sr1 Sr2 Cu2 135.00(2) 2_555 27_555 yes
Sr1 Sr2 Sr1 180.00(2) 3_555 6_555 yes
Sr1 Sr2 Sr1 90.00 3_555 7_555 yes
Sr1 Sr2 Sr1 90.00 3_555 19_555 yes
Sr1 Sr2 Cu2 45.00(2) 3_555 . yes
Sr1 Sr2 Cu2 45.00(2) 3_555 2_555 yes
Sr1 Sr2 Cu2 90.00 3_555 3_555 yes
Sr1 Sr2 Cu2 135.00(2) 3_555 4_555 yes
Sr1 Sr2 Cu2 135.00(2) 3_555 5_555 yes
Sr1 Sr2 Cu2 45.00(2) 3_555 8_555 yes
Sr1 Sr2 Cu2 90.00 3_555 9_555 yes
Sr1 Sr2 Cu2 135.00(2) 3_555 11_555 yes
Sr1 Sr2 Cu2 45.00(2) 3_555 20_555 yes
Sr1 Sr2 Cu2 90.00 3_555 21_555 yes
Sr1 Sr2 Cu2 135.00(2) 3_555 23_555 yes
Sr1 Sr2 Cu2 90.00 3_555 27_555 yes
Sr1 Sr2 Sr1 90.00 6_555 7_555 yes
Sr1 Sr2 Sr1 90.00 6_555 19_555 yes
Sr1 Sr2 Cu2 135.00(2) 6_555 . yes
Sr1 Sr2 Cu2 135.00(2) 6_555 2_555 yes
Sr1 Sr2 Cu2 90.00 6_555 3_555 yes
Sr1 Sr2 Cu2 45.00(2) 6_555 4_555 yes
Sr1 Sr2 Cu2 45.00(2) 6_555 5_555 yes
Sr1 Sr2 Cu2 135.00(2) 6_555 8_555 yes
Sr1 Sr2 Cu2 90.00 6_555 9_555 yes
Sr1 Sr2 Cu2 45.00(2) 6_555 11_555 yes
Sr1 Sr2 Cu2 135.00(2) 6_555 20_555 yes
Sr1 Sr2 Cu2 90.00 6_555 21_555 yes
Sr1 Sr2 Cu2 45.00(2) 6_555 23_555 yes
Sr1 Sr2 Cu2 90.00 6_555 27_555 yes
Sr1 Sr2 Sr1 90.00 7_555 19_555 yes
Sr1 Sr2 Cu2 90.00 7_555 . yes
Sr1 Sr2 Cu2 135.00(2) 7_555 2_555 yes
Sr1 Sr2 Cu2 135.00(2) 7_555 3_555 yes
Sr1 Sr2 Cu2 90.00 7_555 4_555 yes
Sr1 Sr2 Cu2 135.00(2) 7_555 5_555 yes
Sr1 Sr2 Cu2 45.00(2) 7_555 8_555 yes
Sr1 Sr2 Cu2 45.00(2) 7_555 9_555 yes
Sr1 Sr2 Cu2 45.00(2) 7_555 11_555 yes
Sr1 Sr2 Cu2 90.00 7_555 20_555 yes
Sr1 Sr2 Cu2 135.00(2) 7_555 21_555 yes
Sr1 Sr2 Cu2 90.00 7_555 23_555 yes
Sr1 Sr2 Cu2 45.00(2) 7_555 27_555 yes
Sr1 Sr2 Cu2 135.00(2) 19_555 . yes
Sr1 Sr2 Cu2 90.00 19_555 2_555 yes
Sr1 Sr2 Cu2 135.00(2) 19_555 3_555 yes
Sr1 Sr2 Cu2 135.00(2) 19_555 4_555 yes
Sr1 Sr2 Cu2 90.00 19_555 5_555 yes
Sr1 Sr2 Cu2 90.00 19_555 8_555 yes
Sr1 Sr2 Cu2 135.00(2) 19_555 9_555 yes
Sr1 Sr2 Cu2 90.00 19_555 11_555 yes
Sr1 Sr2 Cu2 45.00(2) 19_555 20_555 yes
Sr1 Sr2 Cu2 45.00(2) 19_555 21_555 yes
Sr1 Sr2 Cu2 45.00(2) 19_555 23_555 yes
Sr1 Sr2 Cu2 45.00(2) 19_555 27_555 yes
Cu2 Sr2 Cu2 60.00(2) . 2_555 yes
Cu2 Sr2 Cu2 60.00(2) . 3_555 yes
Cu2 Sr2 Cu2 90.00 . 4_555 yes
Cu2 Sr2 Cu2 120.00(2) . 5_555 yes
Cu2 Sr2 Cu2 60.00(2) . 8_555 yes
Cu2 Sr2 Cu2 60.00(2) . 9_555 yes
Cu2 Sr2 Cu2 120.00(2) . 11_555 yes
Cu2 Sr2 Cu2 90.00 . 20_555 yes
Cu2 Sr2 Cu2 120.00(2) . 21_555 yes
Cu2 Sr2 Cu2 180.00(2) . 23_555 yes
Cu2 Sr2 Cu2 120.00(2) . 27_555 yes
Cu2 Sr2 Cu2 60.00(2) 2_555 3_555 yes
Cu2 Sr2 Cu2 120.00(2) 2_555 4_555 yes
Cu2 Sr2 Cu2 90.00 2_555 5_555 yes
Cu2 Sr2 Cu2 90.00 2_555 8_555 yes
Cu2 Sr2 Cu2 120.00(2) 2_555 9_555 yes
Cu2 Sr2 Cu2 180.00(2) 2_555 11_555 yes
Cu2 Sr2 Cu2 60.00(2) 2_555 20_555 yes
Cu2 Sr2 Cu2 60.00(2) 2_555 21_555 yes
Cu2 Sr2 Cu2 120.00(2) 2_555 23_555 yes
Cu2 Sr2 Cu2 120.00(2) 2_555 27_555 yes
Cu2 Sr2 Cu2 60.00(2) 3_555 4_555 yes
Cu2 Sr2 Cu2 60.00(2) 3_555 5_555 yes
Cu2 Sr2 Cu2 120.00(2) 3_555 8_555 yes
Cu2 Sr2 Cu2 90.00 3_555 9_555 yes
Cu2 Sr2 Cu2 120.00(2) 3_555 11_555 yes
Cu2 Sr2 Cu2 120.00(2) 3_555 20_555 yes
Cu2 Sr2 Cu2 90.00 3_555 21_555 yes
Cu2 Sr2 Cu2 120.00(2) 3_555 23_555 yes
Cu2 Sr2 Cu2 180.00(2) 3_555 27_555 yes
Cu2 Sr2 Cu2 60.00(2) 4_555 5_555 yes
Cu2 Sr2 Cu2 120.00(2) 4_555 8_555 yes
Cu2 Sr2 Cu2 60.00(2) 4_555 9_555 yes
Cu2 Sr2 Cu2 60.00(2) 4_555 11_555 yes
Cu2 Sr2 Cu2 180.00(2) 4_555 20_555 yes
Cu2 Sr2 Cu2 120.00(2) 4_555 21_555 yes
Cu2 Sr2 Cu2 90.00 4_555 23_555 yes
Cu2 Sr2 Cu2 120.00(2) 4_555 27_555 yes
Cu2 Sr2 Cu2 180.00(2) 5_555 8_555 yes
Cu2 Sr2 Cu2 120.00(2) 5_555 9_555 yes
Cu2 Sr2 Cu2 90.00 5_555 11_555 yes
Cu2 Sr2 Cu2 120.00(2) 5_555 20_555 yes
Cu2 Sr2 Cu2 60.00(2) 5_555 21_555 yes
Cu2 Sr2 Cu2 60.00(2) 5_555 23_555 yes
Cu2 Sr2 Cu2 120.00(2) 5_555 27_555 yes
Cu2 Sr2 Cu2 60.00(2) 8_555 9_555 yes
Cu2 Sr2 Cu2 90.00 8_555 11_555 yes
Cu2 Sr2 Cu2 60.00(2) 8_555 20_555 yes
Cu2 Sr2 Cu2 120.00(2) 8_555 21_555 yes
Cu2 Sr2 Cu2 120.00(2) 8_555 23_555 yes
Cu2 Sr2 Cu2 60.00(2) 8_555 27_555 yes
Cu2 Sr2 Cu2 60.00(2) 9_555 11_555 yes
Cu2 Sr2 Cu2 120.00(2) 9_555 20_555 yes
Cu2 Sr2 Cu2 180.00(2) 9_555 21_555 yes
Cu2 Sr2 Cu2 120.00(2) 9_555 23_555 yes
Cu2 Sr2 Cu2 90.00 9_555 27_555 yes
Cu2 Sr2 Cu2 120.00(2) 11_555 20_555 yes
Cu2 Sr2 Cu2 120.00(2) 11_555 21_555 yes
Cu2 Sr2 Cu2 60.00(2) 11_555 23_555 yes
Cu2 Sr2 Cu2 60.00(2) 11_555 27_555 yes
Cu2 Sr2 Cu2 60.00(2) 20_555 21_555 yes
Cu2 Sr2 Cu2 90.00 20_555 23_555 yes
Cu2 Sr2 Cu2 60.00(2) 20_555 27_555 yes
Cu2 Sr2 Cu2 60.00(2) 21_555 23_555 yes
Cu2 Sr2 Cu2 90.00 21_555 27_555 yes
Cu2 Sr2 Cu2 60.00(2) 23_555 27_555 yes
As2 Cu1 Cu1 144.01(4) . 71_555 yes
As2 Cu1 Cu1 144.01(4) . 107_555 yes
As2 Cu1 As1 109.59(4) . 53_545 yes
As2 Cu1 As1 109.59(4) . 100_455 yes
As2 Cu1 As3 102.78(3) . . yes
As2 Cu1 Cu2 57.71(3) . . yes
As2 Cu1 Cu2 57.71(3) . 2_555 yes
As2 Cu1 Cu1 55.89(3) . 2_555 yes
As2 Cu1 Cu1 55.89(3) . 3_555 yes
As2 Cu1 Cu3 141.89(4) . 172_555 yes
As2 Cu1 Sr1 72.42(3) . 3_555 yes
Cu1 Cu1 Cu1 60.00(3) 71_555 107_555 yes
Cu1 Cu1 As1 106.31(4) 71_555 53_545 yes
Cu1 Cu1 As1 61.18(3) 71_555 100_455 yes
Cu1 Cu1 As3 61.31(3) 71_555 . yes
Cu1 Cu1 Cu2 96.82(4) 71_555 . yes
Cu1 Cu1 Cu2 156.51(4) 71_555 2_555 yes
Cu1 Cu1 Cu1 120.00(4) 71_555 2_555 yes
Cu1 Cu1 Cu1 90.00(3) 71_555 3_555 yes
Cu1 Cu1 Cu3 63.51(3) 71_555 172_555 yes
Cu1 Cu1 Sr1 122.59(4) 71_555 3_555 yes
Cu1 Cu1 As1 61.18(3) 107_555 53_545 yes
Cu1 Cu1 As1 106.31(4) 107_555 100_455 yes
Cu1 Cu1 As3 61.31(3) 107_555 . yes
Cu1 Cu1 Cu2 156.51(4) 107_555 . yes
Cu1 Cu1 Cu2 96.82(4) 107_555 2_555 yes
Cu1 Cu1 Cu1 90.00(3) 107_555 2_555 yes
Cu1 Cu1 Cu1 120.00(4) 107_555 3_555 yes
Cu1 Cu1 Cu3 63.51(3) 107_555 172_555 yes
Cu1 Cu1 Sr1 122.59(4) 107_555 3_555 yes
As1 Cu1 As1 99.44(3) 53_545 100_455 yes
As1 Cu1 As3 117.70(3) 53_545 . yes
As1 Cu1 Cu2 129.40(4) 53_545 . yes
As1 Cu1 Cu2 54.30(3) 53_545 2_555 yes
As1 Cu1 Cu1 99.87(3) 53_545 2_555 yes
As1 Cu1 Cu1 159.11(4) 53_545 3_555 yes
As1 Cu1 Cu3 52.77(3) 53_545 172_555 yes
As1 Cu1 Sr1 64.81(3) 53_545 3_555 yes
As1 Cu1 As3 117.70(3) 100_455 . yes
As1 Cu1 Cu2 54.30(3) 100_455 . yes
As1 Cu1 Cu2 129.40(4) 100_455 2_555 yes
As1 Cu1 Cu1 159.11(4) 100_455 2_555 yes
As1 Cu1 Cu1 99.87(3) 100_455 3_555 yes
As1 Cu1 Cu3 52.77(3) 100_455 172_555 yes
As1 Cu1 Sr1 64.81(3) 100_455 3_555 yes
As3 Cu1 Cu2 112.89(3) . . yes
As3 Cu1 Cu2 112.89(3) . 2_555 yes
As3 Cu1 Cu1 58.70(3) . 2_555 yes
As3 Cu1 Cu1 58.70(3) . 3_555 yes
As3 Cu1 Cu3 115.33(3) . 172_555 yes
As3 Cu1 Sr1 175.20(4) . 3_555 yes
Cu2 Cu1 Cu2 105.97(4) . 2_555 yes
Cu2 Cu1 Cu1 106.44(4) . 2_555 yes
Cu2 Cu1 Cu1 58.97(3) . 3_555 yes
Cu2 Cu1 Cu3 104.41(4) . 172_555 yes
Cu2 Cu1 Sr1 64.78(3) . 3_555 yes
Cu2 Cu1 Cu1 58.97(3) 2_555 2_555 yes
Cu2 Cu1 Cu1 106.44(4) 2_555 3_555 yes
Cu2 Cu1 Cu3 104.41(4) 2_555 172_555 yes
Cu2 Cu1 Sr1 64.78(3) 2_555 3_555 yes
Cu1 Cu1 Cu1 60.00(3) 2_555 3_555 yes
Cu1 Cu1 Cu3 148.05(4) 2_555 172_555 yes
Cu1 Cu1 Sr1 117.37(3) 2_555 3_555 yes
Cu1 Cu1 Cu3 148.05(4) 3_555 172_555 yes
Cu1 Cu1 Sr1 117.37(3) 3_555 3_555 yes
Cu3 Cu1 Sr1 69.47(3) 172_555 3_555 yes
As1 Cu2 As1 98.03(4) 100_455 164_455 yes
As1 Cu2 As2 116.19(4) 100_455 . yes
As1 Cu2 As2 116.19(4) 100_455 7_555 yes
As1 Cu2 Cu1 62.16(3) 100_455 . yes
As1 Cu2 Cu1 108.14(4) 100_455 3_555 yes
As1 Cu2 Cu1 62.16(3) 100_455 7_555 yes
As1 Cu2 Cu1 108.14(4) 100_455 9_555 yes
As1 Cu2 Cu2 49.01(3) 100_455 71_555 yes
As1 Cu2 Sr1 165.35(4) 100_455 2_555 yes
As1 Cu2 Sr1 67.33(3) 100_455 3_555 yes
As1 Cu2 Sr2 130.99(3) 100_455 . yes
As1 Cu2 As2 116.19(4) 164_455 . yes
As1 Cu2 As2 116.19(4) 164_455 7_555 yes
As1 Cu2 Cu1 108.14(4) 164_455 . yes
As1 Cu2 Cu1 62.16(3) 164_455 3_555 yes
As1 Cu2 Cu1 108.14(4) 164_455 7_555 yes
As1 Cu2 Cu1 62.16(3) 164_455 9_555 yes
As1 Cu2 Cu2 49.01(3) 164_455 71_555 yes
As1 Cu2 Sr1 67.33(3) 164_455 2_555 yes
As1 Cu2 Sr1 165.35(4) 164_455 3_555 yes
As1 Cu2 Sr2 130.99(3) 164_455 . yes
As2 Cu2 As2 95.42(4) . 7_555 yes
As2 Cu2 Cu1 56.78(3) . . yes
As2 Cu2 Cu1 56.78(3) . 3_555 yes
As2 Cu2 Cu1 135.04(4) . 7_555 yes
As2 Cu2 Cu1 135.04(4) . 9_555 yes
As2 Cu2 Cu2 132.29(4) . 71_555 yes
As2 Cu2 Sr1 72.63(3) . 2_555 yes
As2 Cu2 Sr1 72.63(3) . 3_555 yes
As2 Cu2 Sr2 47.71(2) . . yes
As2 Cu2 Cu1 135.04(4) 7_555 . yes
As2 Cu2 Cu1 135.04(4) 7_555 3_555 yes
As2 Cu2 Cu1 56.78(3) 7_555 7_555 yes
As2 Cu2 Cu1 56.78(3) 7_555 9_555 yes
As2 Cu2 Cu2 132.29(4) 7_555 71_555 yes
As2 Cu2 Sr1 72.63(3) 7_555 2_555 yes
As2 Cu2 Sr1 72.63(3) 7_555 3_555 yes
As2 Cu2 Sr2 47.71(2) 7_555 . yes
Cu1 Cu2 Cu1 62.06(3) . 3_555 yes
Cu1 Cu2 Cu1 116.13(4) . 7_555 yes
Cu1 Cu2 Cu1 166.37(4) . 9_555 yes
Cu1 Cu2 Cu2 83.18(3) . 71_555 yes
Cu1 Cu2 Sr1 120.97(4) . 2_555 yes
Cu1 Cu2 Sr1 65.84(3) . 3_555 yes
Cu1 Cu2 Sr2 96.82(3) . . yes
Cu1 Cu2 Cu1 166.37(4) 3_555 7_555 yes
Cu1 Cu2 Cu1 116.13(4) 3_555 9_555 yes
Cu1 Cu2 Cu2 83.18(3) 3_555 71_555 yes
Cu1 Cu2 Sr1 65.84(3) 3_555 2_555 yes
Cu1 Cu2 Sr1 120.97(4) 3_555 3_555 yes
Cu1 Cu2 Sr2 96.82(3) 3_555 . yes
Cu1 Cu2 Cu1 62.06(3) 7_555 9_555 yes
Cu1 Cu2 Cu2 83.18(3) 7_555 71_555 yes
Cu1 Cu2 Sr1 120.97(4) 7_555 2_555 yes
Cu1 Cu2 Sr1 65.84(3) 7_555 3_555 yes
Cu1 Cu2 Sr2 96.82(3) 7_555 . yes
Cu1 Cu2 Cu2 83.18(3) 9_555 71_555 yes
Cu1 Cu2 Sr1 65.84(3) 9_555 2_555 yes
Cu1 Cu2 Sr1 120.97(4) 9_555 3_555 yes
Cu1 Cu2 Sr2 96.82(3) 9_555 . yes
Cu2 Cu2 Sr1 116.34(3) 71_555 2_555 yes
Cu2 Cu2 Sr1 116.34(3) 71_555 3_555 yes
Cu2 Cu2 Sr2 180.00(3) 71_555 . yes
Sr1 Cu2 Sr1 127.32(3) 2_555 3_555 yes
Sr1 Cu2 Sr2 63.66(2) 2_555 . yes
Sr1 Cu2 Sr2 63.66(2) 3_555 . yes
As1 Cu3 As1 110.67(4) 71_555 107_555 yes
As1 Cu3 As1 110.67(4) 71_555 171_556 yes
As1 Cu3 As4 108.24(4) 71_555 . yes
As1 Cu3 Cu1 102.76(4) 71_555 72_555 yes
As1 Cu3 Cu1 59.14(3) 71_555 108_555 yes
As1 Cu3 Cu1 59.14(3) 71_555 172_555 yes
As1 Cu3 Cu3 124.64(4) 71_555 4_556 yes
As1 Cu3 Cu3 53.51(3) 71_555 7_655 yes
As1 Cu3 Cu3 124.64(4) 71_555 19_565 yes
As1 Cu3 Sr1 162.92(4) 71_555 49_555 yes
As1 Cu3 Sr1 62.07(3) 71_555 98_555 yes
As1 Cu3 Sr1 62.07(3) 71_555 147_555 yes
As1 Cu3 As1 110.67(4) 107_555 171_556 yes
As1 Cu3 As4 108.24(4) 107_555 . yes
As1 Cu3 Cu1 59.14(3) 107_555 72_555 yes
As1 Cu3 Cu1 102.76(4) 107_555 108_555 yes
As1 Cu3 Cu1 59.14(3) 107_555 172_555 yes
As1 Cu3 Cu3 124.64(4) 107_555 4_556 yes
As1 Cu3 Cu3 124.64(4) 107_555 7_655 yes
As1 Cu3 Cu3 53.51(3) 107_555 19_565 yes
As1 Cu3 Sr1 62.07(3) 107_555 49_555 yes
As1 Cu3 Sr1 162.92(4) 107_555 98_555 yes
As1 Cu3 Sr1 62.07(3) 107_555 147_555 yes
As1 Cu3 As4 108.24(4) 171_556 . yes
As1 Cu3 Cu1 59.14(3) 171_556 72_555 yes
As1 Cu3 Cu1 59.14(3) 171_556 108_555 yes
As1 Cu3 Cu1 102.76(4) 171_556 172_555 yes
As1 Cu3 Cu3 53.51(3) 171_556 4_556 yes
As1 Cu3 Cu3 124.64(4) 171_556 7_655 yes
As1 Cu3 Cu3 124.64(4) 171_556 19_565 yes
As1 Cu3 Sr1 62.07(3) 171_556 49_555 yes
As1 Cu3 Sr1 62.07(3) 171_556 98_555 yes
As1 Cu3 Sr1 162.92(4) 171_556 147_555 yes
As4 Cu3 Cu1 148.99(4) . 72_555 yes
As4 Cu3 Cu1 148.99(4) . 108_555 yes
As4 Cu3 Cu1 148.99(4) . 172_555 yes
As4 Cu3 Cu3 54.74(3) . 4_556 yes
As4 Cu3 Cu3 54.74(3) . 7_655 yes
As4 Cu3 Cu3 54.74(3) . 19_565 yes
As4 Cu3 Sr1 88.84(3) . 49_555 yes
As4 Cu3 Sr1 88.84(3) . 98_555 yes
As4 Cu3 Sr1 88.84(3) . 147_555 yes
Cu1 Cu3 Cu1 52.99(3) 72_555 108_555 yes
Cu1 Cu3 Cu1 52.99(3) 72_555 172_555 yes
Cu1 Cu3 Cu3 106.53(4) 72_555 4_556 yes
Cu1 Cu3 Cu3 156.27(4) 72_555 7_655 yes
Cu1 Cu3 Cu3 106.53(4) 72_555 19_565 yes
Cu1 Cu3 Sr1 60.15(3) 72_555 49_555 yes
Cu1 Cu3 Sr1 105.95(3) 72_555 98_555 yes
Cu1 Cu3 Sr1 105.95(3) 72_555 147_555 yes
Cu1 Cu3 Cu1 52.99(3) 108_555 172_555 yes
Cu1 Cu3 Cu3 106.53(4) 108_555 4_556 yes
Cu1 Cu3 Cu3 106.53(4) 108_555 7_655 yes
Cu1 Cu3 Cu3 156.27(4) 108_555 19_565 yes
Cu1 Cu3 Sr1 105.95(3) 108_555 49_555 yes
Cu1 Cu3 Sr1 60.15(3) 108_555 98_555 yes
Cu1 Cu3 Sr1 105.95(3) 108_555 147_555 yes
Cu1 Cu3 Cu3 156.27(4) 172_555 4_556 yes
Cu1 Cu3 Cu3 106.53(4) 172_555 7_655 yes
Cu1 Cu3 Cu3 106.53(4) 172_555 19_565 yes
Cu1 Cu3 Sr1 105.95(3) 172_555 49_555 yes
Cu1 Cu3 Sr1 105.95(3) 172_555 98_555 yes
Cu1 Cu3 Sr1 60.15(3) 172_555 147_555 yes
Cu3 Cu3 Cu3 90.00(4) 4_556 7_655 yes
Cu3 Cu3 Cu3 90.00(4) 4_556 19_565 yes
Cu3 Cu3 Sr1 65.18(3) 4_556 49_555 yes
Cu3 Cu3 Sr1 65.18(3) 4_556 98_555 yes
Cu3 Cu3 Sr1 143.58(4) 4_556 147_555 yes
Cu3 Cu3 Cu3 90.00(4) 7_655 19_565 yes
Cu3 Cu3 Sr1 143.58(4) 7_655 49_555 yes
Cu3 Cu3 Sr1 65.18(3) 7_655 98_555 yes
Cu3 Cu3 Sr1 65.18(3) 7_655 147_555 yes
Cu3 Cu3 Sr1 65.18(3) 19_565 49_555 yes
Cu3 Cu3 Sr1 143.58(4) 19_565 98_555 yes
Cu3 Cu3 Sr1 65.18(3) 19_565 147_555 yes
Sr1 Cu3 Sr1 119.96(3) 49_555 98_555 yes
Sr1 Cu3 Sr1 119.96(3) 49_555 147_555 yes
Sr1 Cu3 Sr1 119.96(3) 98_555 147_555 yes
Cu2 As1 Cu2 81.97(3) 100_555 164_555 yes
Cu2 As1 Cu3 127.36(4) 100_555 70_555 yes
Cu2 As1 Cu3 127.36(4) 100_555 73_655 yes
Cu2 As1 Cu1 63.54(3) 100_555 100_555 yes
Cu2 As1 Cu1 63.54(3) 100_555 106_555 yes
Cu2 As1 Cu1 100.77(3) 100_555 164_555 yes
Cu2 As1 Cu1 100.77(3) 100_555 174_555 yes
Cu2 As1 Sr1 67.85(3) 100_555 102_555 yes
Cu2 As1 Sr1 149.82(4) 100_555 163_555 yes
Cu2 As1 As1 40.99(2) 100_555 71_555 yes
Cu2 As1 Cu3 127.36(4) 164_555 70_555 yes
Cu2 As1 Cu3 127.36(4) 164_555 73_655 yes
Cu2 As1 Cu1 100.77(3) 164_555 100_555 yes
Cu2 As1 Cu1 100.77(3) 164_555 106_555 yes
Cu2 As1 Cu1 63.54(3) 164_555 164_555 yes
Cu2 As1 Cu1 63.54(3) 164_555 174_555 yes
Cu2 As1 Sr1 149.82(4) 164_555 102_555 yes
Cu2 As1 Sr1 67.85(3) 164_555 163_555 yes
Cu2 As1 As1 40.99(2) 164_555 71_555 yes
Cu3 As1 Cu1 130.45(4) 70_555 100_555 yes
Cu3 As1 Cu1 68.09(3) 70_555 106_555 yes
Cu3 As1 Cu1 130.45(4) 70_555 164_555 yes
Cu3 As1 Cu1 68.09(3) 70_555 174_555 yes
Cu3 As1 Sr1 74.96(3) 70_555 102_555 yes
Cu3 As1 Sr1 74.96(3) 70_555 163_555 yes
Cu3 As1 As1 143.51(3) 70_555 71_555 yes
Cu3 As1 Cu1 68.09(3) 73_655 100_555 yes
Cu3 As1 Cu1 130.45(4) 73_655 106_555 yes
Cu3 As1 Cu1 68.09(3) 73_655 164_555 yes
Cu3 As1 Cu1 130.45(4) 73_655 174_555 yes
Cu3 As1 Sr1 74.96(3) 73_655 102_555 yes
Cu3 As1 Sr1 74.96(3) 73_655 163_555 yes
Cu3 As1 As1 143.51(3) 73_655 71_555 yes
Cu1 As1 Cu1 118.45(3) 100_555 106_555 yes
Cu1 As1 Cu1 57.65(3) 100_555 164_555 yes
Cu1 As1 Cu1 160.26(4) 100_555 174_555 yes
Cu1 As1 Sr1 66.36(3) 100_555 102_555 yes
Cu1 As1 Sr1 120.77(3) 100_555 163_555 yes
Cu1 As1 As1 80.13(3) 100_555 71_555 yes
Cu1 As1 Cu1 160.26(4) 106_555 164_555 yes
Cu1 As1 Cu1 57.65(3) 106_555 174_555 yes
Cu1 As1 Sr1 66.36(3) 106_555 102_555 yes
Cu1 As1 Sr1 120.77(3) 106_555 163_555 yes
Cu1 As1 As1 80.13(3) 106_555 71_555 yes
Cu1 As1 Cu1 118.45(3) 164_555 174_555 yes
Cu1 As1 Sr1 120.77(3) 164_555 102_555 yes
Cu1 As1 Sr1 66.36(3) 164_555 163_555 yes
Cu1 As1 As1 80.13(3) 164_555 71_555 yes
Cu1 As1 Sr1 120.77(3) 174_555 102_555 yes
Cu1 As1 Sr1 66.36(3) 174_555 163_555 yes
Cu1 As1 As1 80.13(3) 174_555 71_555 yes
Sr1 As1 Sr1 142.32(3) 102_555 163_555 yes
Sr1 As1 As1 108.84(3) 102_555 71_555 yes
Sr1 As1 As1 108.84(3) 163_555 71_555 yes
Cu1 As2 Cu1 68.21(3) . 2_555 yes
Cu1 As2 Cu1 68.21(3) . 3_555 yes
Cu1 As2 Cu2 65.51(3) . . yes
Cu1 As2 Cu2 65.51(3) . 2_555 yes
Cu1 As2 Cu2 123.33(4) . 3_555 yes
Cu1 As2 Sr2 139.65(3) . . yes
Cu1 As2 Sr1 120.25(3) . . yes
Cu1 As2 Sr1 120.25(3) . 2_555 yes
Cu1 As2 Sr1 64.11(3) . 3_555 yes
Cu1 As2 As2 165.62(3) . 4_555 yes
Cu1 As2 As2 100.12(3) . 7_555 yes
Cu1 As2 As2 100.12(3) . 19_555 yes
Cu1 As2 Cu1 68.21(3) 2_555 3_555 yes
Cu1 As2 Cu2 123.33(4) 2_555 . yes
Cu1 As2 Cu2 65.51(3) 2_555 2_555 yes
Cu1 As2 Cu2 65.51(3) 2_555 3_555 yes
Cu1 As2 Sr2 139.65(3) 2_555 . yes
Cu1 As2 Sr1 64.11(3) 2_555 . yes
Cu1 As2 Sr1 120.25(3) 2_555 2_555 yes
Cu1 As2 Sr1 120.25(3) 2_555 3_555 yes
Cu1 As2 As2 100.12(3) 2_555 4_555 yes
Cu1 As2 As2 165.62(3) 2_555 7_555 yes
Cu1 As2 As2 100.12(3) 2_555 19_555 yes
Cu1 As2 Cu2 65.51(3) 3_555 . yes
Cu1 As2 Cu2 123.33(4) 3_555 2_555 yes
Cu1 As2 Cu2 65.51(3) 3_555 3_555 yes
Cu1 As2 Sr2 139.65(3) 3_555 . yes
Cu1 As2 Sr1 120.25(3) 3_555 . yes
Cu1 As2 Sr1 64.11(3) 3_555 2_555 yes
Cu1 As2 Sr1 120.25(3) 3_555 3_555 yes
Cu1 As2 As2 100.12(3) 3_555 4_555 yes
Cu1 As2 As2 100.12(3) 3_555 7_555 yes
Cu1 As2 As2 165.62(3) 3_555 19_555 yes
Cu2 As2 Cu2 118.53(4) . 2_555 yes
Cu2 As2 Cu2 118.53(4) . 3_555 yes
Cu2 As2 Sr2 97.03(3) . . yes
Cu2 As2 Sr1 172.56(4) . . yes
Cu2 As2 Sr1 63.26(3) . 2_555 yes
Cu2 As2 Sr1 63.26(3) . 3_555 yes
Cu2 As2 As2 118.41(3) . 4_555 yes
Cu2 As2 As2 42.29(3) . 7_555 yes
Cu2 As2 As2 118.41(3) . 19_555 yes
Cu2 As2 Cu2 118.53(4) 2_555 3_555 yes
Cu2 As2 Sr2 97.03(3) 2_555 . yes
Cu2 As2 Sr1 63.26(3) 2_555 . yes
Cu2 As2 Sr1 172.56(4) 2_555 2_555 yes
Cu2 As2 Sr1 63.26(3) 2_555 3_555 yes
Cu2 As2 As2 118.41(3) 2_555 4_555 yes
Cu2 As2 As2 118.41(3) 2_555 7_555 yes
Cu2 As2 As2 42.29(3) 2_555 19_555 yes
Cu2 As2 Sr2 97.03(3) 3_555 . yes
Cu2 As2 Sr1 63.26(3) 3_555 . yes
Cu2 As2 Sr1 63.26(3) 3_555 2_555 yes
Cu2 As2 Sr1 172.56(4) 3_555 3_555 yes
Cu2 As2 As2 42.29(3) 3_555 4_555 yes
Cu2 As2 As2 118.41(3) 3_555 7_555 yes
Cu2 As2 As2 118.41(3) 3_555 19_555 yes
Sr2 As2 Sr1 75.54(2) . . yes
Sr2 As2 Sr1 75.54(2) . 2_555 yes
Sr2 As2 Sr1 75.54(2) . 3_555 yes
Sr2 As2 As2 54.74(2) . 4_555 yes
Sr2 As2 As2 54.74(2) . 7_555 yes
Sr2 As2 As2 54.74(2) . 19_555 yes
Sr1 As2 Sr1 113.98(3) . 2_555 yes
Sr1 As2 Sr1 113.98(3) . 3_555 yes
Sr1 As2 As2 57.35(2) . 4_555 yes
Sr1 As2 As2 130.27(3) . 7_555 yes
Sr1 As2 As2 57.35(2) . 19_555 yes
Sr1 As2 Sr1 113.98(3) 2_555 3_555 yes
Sr1 As2 As2 57.35(2) 2_555 4_555 yes
Sr1 As2 As2 57.35(2) 2_555 7_555 yes
Sr1 As2 As2 130.27(3) 2_555 19_555 yes
Sr1 As2 As2 130.27(3) 3_555 4_555 yes
Sr1 As2 As2 57.35(2) 3_555 7_555 yes
Sr1 As2 As2 57.35(2) 3_555 19_555 yes
As2 As2 As2 90.00 4_555 7_555 yes
As2 As2 As2 90.00 4_555 19_555 yes
As2 As2 As2 90.00 7_555 19_555 yes
Cu1 As3 Cu1 62.61(3) . 2_555 yes
Cu1 As3 Cu1 62.61(3) . 3_555 yes
Cu1 As3 Cu1 90.04(3) . 70_555 yes
Cu1 As3 Cu1 57.38(3) . 71_555 yes
Cu1 As3 Cu1 119.97(3) . 72_555 yes
Cu1 As3 Cu1 90.04(3) . 106_555 yes
Cu1 As3 Cu1 57.38(3) . 107_555 yes
Cu1 As3 Cu1 119.97(3) . 108_555 yes
Cu1 As3 Cu1 176.80(3) . 172_555 yes
Cu1 As3 Cu1 119.97(3) . 173_555 yes
Cu1 As3 Cu1 119.97(3) . 174_555 yes
Cu1 As3 Cu1 62.61(3) 2_555 3_555 yes
Cu1 As3 Cu1 119.97(3) 2_555 70_555 yes
Cu1 As3 Cu1 119.97(3) 2_555 71_555 yes
Cu1 As3 Cu1 176.80(3) 2_555 72_555 yes
Cu1 As3 Cu1 57.38(3) 2_555 106_555 yes
Cu1 As3 Cu1 90.04(3) 2_555 107_555 yes
Cu1 As3 Cu1 119.97(3) 2_555 108_555 yes
Cu1 As3 Cu1 119.97(3) 2_555 172_555 yes
Cu1 As3 Cu1 90.04(3) 2_555 173_555 yes
Cu1 As3 Cu1 57.38(3) 2_555 174_555 yes
Cu1 As3 Cu1 57.38(3) 3_555 70_555 yes
Cu1 As3 Cu1 90.04(3) 3_555 71_555 yes
Cu1 As3 Cu1 119.97(3) 3_555 72_555 yes
Cu1 As3 Cu1 119.97(3) 3_555 106_555 yes
Cu1 As3 Cu1 119.97(3) 3_555 107_555 yes
Cu1 As3 Cu1 176.80(3) 3_555 108_555 yes
Cu1 As3 Cu1 119.97(3) 3_555 172_555 yes
Cu1 As3 Cu1 57.38(3) 3_555 173_555 yes
Cu1 As3 Cu1 90.04(3) 3_555 174_555 yes
Cu1 As3 Cu1 62.61(3) 70_555 71_555 yes
Cu1 As3 Cu1 62.61(3) 70_555 72_555 yes
Cu1 As3 Cu1 176.80(3) 70_555 106_555 yes
Cu1 As3 Cu1 119.97(3) 70_555 107_555 yes
Cu1 As3 Cu1 119.97(3) 70_555 108_555 yes
Cu1 As3 Cu1 90.04(3) 70_555 172_555 yes
Cu1 As3 Cu1 57.38(3) 70_555 173_555 yes
Cu1 As3 Cu1 119.97(3) 70_555 174_555 yes
Cu1 As3 Cu1 62.61(3) 71_555 72_555 yes
Cu1 As3 Cu1 119.97(3) 71_555 106_555 yes
Cu1 As3 Cu1 57.38(3) 71_555 107_555 yes
Cu1 As3 Cu1 90.04(3) 71_555 108_555 yes
Cu1 As3 Cu1 119.97(3) 71_555 172_555 yes
Cu1 As3 Cu1 119.97(3) 71_555 173_555 yes
Cu1 As3 Cu1 176.80(3) 71_555 174_555 yes
Cu1 As3 Cu1 119.97(3) 72_555 106_555 yes
Cu1 As3 Cu1 90.04(3) 72_555 107_555 yes
Cu1 As3 Cu1 57.38(3) 72_555 108_555 yes
Cu1 As3 Cu1 57.38(3) 72_555 172_555 yes
Cu1 As3 Cu1 90.04(3) 72_555 173_555 yes
Cu1 As3 Cu1 119.97(3) 72_555 174_555 yes
Cu1 As3 Cu1 62.61(3) 106_555 107_555 yes
Cu1 As3 Cu1 62.61(3) 106_555 108_555 yes
Cu1 As3 Cu1 90.04(3) 106_555 172_555 yes
Cu1 As3 Cu1 119.97(3) 106_555 173_555 yes
Cu1 As3 Cu1 57.38(3) 106_555 174_555 yes
Cu1 As3 Cu1 62.61(3) 107_555 108_555 yes
Cu1 As3 Cu1 119.97(3) 107_555 172_555 yes
Cu1 As3 Cu1 176.80(3) 107_555 173_555 yes
Cu1 As3 Cu1 119.97(3) 107_555 174_555 yes
Cu1 As3 Cu1 57.38(3) 108_555 172_555 yes
Cu1 As3 Cu1 119.97(3) 108_555 173_555 yes
Cu1 As3 Cu1 90.04(3) 108_555 174_555 yes
Cu1 As3 Cu1 62.61(3) 172_555 173_555 yes
Cu1 As3 Cu1 62.61(3) 172_555 174_555 yes
Cu1 As3 Cu1 62.61(3) 173_555 174_555 yes
Cu3 As4 Cu3 70.53(3) . 4_556 yes
Cu3 As4 Cu3 70.53(3) . 7_655 yes
Cu3 As4 Cu3 109.47(3) . 10_656 yes
Cu3 As4 Cu3 70.53(3) . 19_565 yes
Cu3 As4 Cu3 109.47(3) . 22_566 yes
Cu3 As4 Cu3 180.00(3) . 25_666 yes
Cu3 As4 Cu3 109.47(3) . 28_665 yes
Cu3 As4 Sr1 54.74(3) . 49_555 yes
Cu3 As4 Sr1 125.26(3) . 55_655 yes
Cu3 As4 Sr1 54.74(3) . 98_555 yes
Cu3 As4 Sr1 125.26(3) . 115_565 yes
Cu3 As4 Sr1 54.74(3) . 147_555 yes
Cu3 As4 Sr1 125.26(3) . 150_556 yes
Cu3 As4 Cu3 109.47(3) 4_556 7_655 yes
Cu3 As4 Cu3 70.53(3) 4_556 10_656 yes
Cu3 As4 Cu3 109.47(3) 4_556 19_565 yes
Cu3 As4 Cu3 70.53(3) 4_556 22_566 yes
Cu3 As4 Cu3 109.47(3) 4_556 25_666 yes
Cu3 As4 Cu3 180.00(3) 4_556 28_665 yes
Cu3 As4 Sr1 54.74(3) 4_556 49_555 yes
Cu3 As4 Sr1 125.26(3) 4_556 55_655 yes
Cu3 As4 Sr1 54.74(3) 4_556 98_555 yes
Cu3 As4 Sr1 125.26(3) 4_556 115_565 yes
Cu3 As4 Sr1 125.26(3) 4_556 147_555 yes
Cu3 As4 Sr1 54.74(3) 4_556 150_556 yes
Cu3 As4 Cu3 70.53(3) 7_655 10_656 yes
Cu3 As4 Cu3 109.47(3) 7_655 19_565 yes
Cu3 As4 Cu3 180.00(3) 7_655 22_566 yes
Cu3 As4 Cu3 109.47(3) 7_655 25_666 yes
Cu3 As4 Cu3 70.53(3) 7_655 28_665 yes
Cu3 As4 Sr1 125.26(3) 7_655 49_555 yes
Cu3 As4 Sr1 54.74(3) 7_655 55_655 yes
Cu3 As4 Sr1 54.74(3) 7_655 98_555 yes
Cu3 As4 Sr1 125.26(3) 7_655 115_565 yes
Cu3 As4 Sr1 54.74(3) 7_655 147_555 yes
Cu3 As4 Sr1 125.26(3) 7_655 150_556 yes
Cu3 As4 Cu3 180.00(3) 10_656 19_565 yes
Cu3 As4 Cu3 109.47(3) 10_656 22_566 yes
Cu3 As4 Cu3 70.53(3) 10_656 25_666 yes
Cu3 As4 Cu3 109.47(3) 10_656 28_665 yes
Cu3 As4 Sr1 125.26(3) 10_656 49_555 yes
Cu3 As4 Sr1 54.74(3) 10_656 55_655 yes
Cu3 As4 Sr1 54.74(3) 10_656 98_555 yes
Cu3 As4 Sr1 125.26(3) 10_656 115_565 yes
Cu3 As4 Sr1 125.26(3) 10_656 147_555 yes
Cu3 As4 Sr1 54.74(3) 10_656 150_556 yes
Cu3 As4 Cu3 70.53(3) 19_565 22_566 yes
Cu3 As4 Cu3 109.47(3) 19_565 25_666 yes
Cu3 As4 Cu3 70.53(3) 19_565 28_665 yes
Cu3 As4 Sr1 54.74(3) 19_565 49_555 yes
Cu3 As4 Sr1 125.26(3) 19_565 55_655 yes
Cu3 As4 Sr1 125.26(3) 19_565 98_555 yes
Cu3 As4 Sr1 54.74(3) 19_565 115_565 yes
Cu3 As4 Sr1 54.74(3) 19_565 147_555 yes
Cu3 As4 Sr1 125.26(3) 19_565 150_556 yes
Cu3 As4 Cu3 70.53(3) 22_566 25_666 yes
Cu3 As4 Cu3 109.47(3) 22_566 28_665 yes
Cu3 As4 Sr1 54.74(3) 22_566 49_555 yes
Cu3 As4 Sr1 125.26(3) 22_566 55_655 yes
Cu3 As4 Sr1 125.26(3) 22_566 98_555 yes
Cu3 As4 Sr1 54.74(3) 22_566 115_565 yes
Cu3 As4 Sr1 125.26(3) 22_566 147_555 yes
Cu3 As4 Sr1 54.74(3) 22_566 150_556 yes
Cu3 As4 Cu3 70.53(3) 25_666 28_665 yes
Cu3 As4 Sr1 125.26(3) 25_666 49_555 yes
Cu3 As4 Sr1 54.74(3) 25_666 55_655 yes
Cu3 As4 Sr1 125.26(3) 25_666 98_555 yes
Cu3 As4 Sr1 54.74(3) 25_666 115_565 yes
Cu3 As4 Sr1 125.26(3) 25_666 147_555 yes
Cu3 As4 Sr1 54.74(3) 25_666 150_556 yes
Cu3 As4 Sr1 125.26(3) 28_665 49_555 yes
Cu3 As4 Sr1 54.74(3) 28_665 55_655 yes
Cu3 As4 Sr1 125.26(3) 28_665 98_555 yes
Cu3 As4 Sr1 54.74(3) 28_665 115_565 yes
Cu3 As4 Sr1 54.74(3) 28_665 147_555 yes
Cu3 As4 Sr1 125.26(3) 28_665 150_556 yes
Sr1 As4 Sr1 180.00(2) 49_555 55_655 yes
Sr1 As4 Sr1 90.00 49_555 98_555 yes
Sr1 As4 Sr1 90.00 49_555 115_565 yes
Sr1 As4 Sr1 90.00 49_555 147_555 yes
Sr1 As4 Sr1 90.00 49_555 150_556 yes
Sr1 As4 Sr1 90.00 55_655 98_555 yes
Sr1 As4 Sr1 90.00 55_655 115_565 yes
Sr1 As4 Sr1 90.00 55_655 147_555 yes
Sr1 As4 Sr1 90.00 55_655 150_556 yes
Sr1 As4 Sr1 180.00(2) 98_555 115_565 yes
Sr1 As4 Sr1 90.00 98_555 147_555 yes
Sr1 As4 Sr1 90.00 98_555 150_556 yes
Sr1 As4 Sr1 90.00 115_565 147_555 yes
Sr1 As4 Sr1 90.00 115_565 150_556 yes
Sr1 As4 Sr1 180.00(2) 147_555 150_556 yes

loop_
_geom_bond_atom_site_label_1
_geom_bond_atom_site_label_2
_geom_bond_distance
_geom_bond_site_symmetry_2
_geom_bond_publ_flag
Sr1 As1 3.2074(9) 105_554 yes
Sr1 As1 3.2074(9) 123_555 yes
Sr1 As1 3.2074(9) 152_545 yes
Sr1 As1 3.2074(9) 155_545 yes
Sr1 Cu2 3.220(1) 2_555 yes
Sr1 Cu2 3.220(1) 3_555 yes
Sr1 Cu2 3.220(1) 5_555 yes
Sr1 Cu2 3.220(1) 21_555 yes
Sr1 Cu1 3.2471(5) 2_555 yes
Sr1 Cu1 3.2471(5) 5_555 yes
Sr1 Cu1 3.2471(5) 21_555 yes
Sr1 Cu1 3.2471(5) 24_555 yes
Sr1 As2 3.441(1) . yes
Sr1 As2 3.441(1) 4_555 yes
Sr1 As2 3.441(1) 19_555 yes
Sr1 As2 3.441(1) 22_555 yes
Sr1 Cu3 3.506(1) 49_544 yes
Sr1 Cu3 3.506(1) 52_545 yes
Sr1 Cu3 3.506(1) 67_554 yes
Sr1 Cu3 3.506(1) 70_555 yes
Sr1 Sr2 4.080(1) . yes
Sr1 As4 4.293(1) 49_544 yes
Sr2 As2 3.2152(6) . yes
Sr2 As2 3.2152(6) 4_555 yes
Sr2 As2 3.2152(6) 7_555 yes
Sr2 As2 3.2152(6) 10_555 yes
Sr2 As2 3.2152(6) 19_555 yes
Sr2 As2 3.2152(6) 22_555 yes
Sr2 As2 3.2152(6) 25_555 yes
Sr2 As2 3.2152(6) 28_555 yes
Sr2 Cu2 4.3138(9) . yes
Sr2 Cu2 4.3138(9) 2_555 yes
Sr2 Cu2 4.3138(9) 3_555 yes
Sr2 Cu2 4.3138(9) 4_555 yes
Sr2 Cu2 4.3138(9) 5_555 yes
Sr2 Cu2 4.3138(9) 8_555 yes
Sr2 Cu2 4.3138(9) 9_555 yes
Sr2 Cu2 4.3138(9) 11_555 yes
Sr2 Cu2 4.3138(9) 20_555 yes
Sr2 Cu2 4.3138(9) 21_555 yes
Sr2 Cu2 4.3138(9) 23_555 yes
Sr2 Cu2 4.3138(9) 27_555 yes
Cu1 As2 2.483(1) . yes
Cu1 Cu1 2.573(1) 71_555 yes
Cu1 Cu1 2.573(1) 107_555 yes
Cu1 As1 2.6682(7) 53_545 yes
Cu1 As1 2.6682(7) 100_455 yes
Cu1 As3 2.6799(5) . yes
Cu1 Cu2 2.7013(8) . yes
Cu1 Cu2 2.7013(8) 2_555 yes
Cu1 Cu1 2.785(1) 2_555 yes
Cu1 Cu1 2.785(1) 3_555 yes
Cu1 Cu3 2.884(1) 172_555 yes
Cu2 As1 2.450(1) 100_455 yes
Cu2 As1 2.450(1) 164_455 yes
Cu2 As2 2.5094(9) . yes
Cu2 As2 2.5094(9) 7_555 yes
Cu2 Cu2 3.214(1) 71_555 yes
Cu3 As1 2.475(1) 71_555 yes
Cu3 As1 2.475(1) 107_555 yes
Cu3 As1 2.475(1) 171_556 yes
Cu3 As4 2.5494(8) . yes
Cu3 Cu3 2.944(1) 4_556 yes
Cu3 Cu3 2.944(1) 7_655 yes
Cu3 Cu3 2.944(1) 19_565 yes
As1 As1 3.699(1) 71_555 yes
As2 As2 3.7126(9) 4_555 yes
As2 As2 3.7126(9) 7_555 yes
As2 As2 3.7126(9) 19_555 yes
